data_2229217
loop_
_publ_author_name
'Zeng, Wu-Lan'

_publ_section_title
;
 3-(4-Bromobenzylidene)-1,5-dioxaspiro[5.5]undecane-2,4-dione
;
_journal_coeditor_code SI2324
_journal_issue 2
_journal_name_full 'Acta Crystallographica Section E'
_journal_page_first o426
_journal_paper_doi 10.1107/S1600536811001516
_journal_volume 67
_journal_year 2011
_chemical_formula_iupac 'C16 H15 Br O4'
_chemical_formula_moiety 'C16 H15 Br O4'
_chemical_formula_sum 'C16 H15 Br O4'
_chemical_formula_weight 351.18
_chemical_name_systematic
;
3-(4-Bromobenzylidene)-1,5-dioxaspiro[5.5]undecane-2,4-dione
;
_space_group_IT_number 33
_symmetry_cell_setting orthorhombic
_symmetry_space_group_name_Hall 'P 2c -2n'
_symmetry_space_group_name_H-M 'P n a 21'
_atom_sites_solution_hydrogens geom
_atom_sites_solution_primary direct
_atom_sites_solution_secondary difmap
_cell_angle_alpha 90.00
_cell_angle_beta 90.00
_cell_angle_gamma 90.00
_cell_formula_units_Z 4
_cell_length_a 6.6008(13)
_cell_length_b 16.784(3)
_cell_length_c 13.424(3)
_cell_measurement_reflns_used 2042
_cell_measurement_temperature 293(2)
_cell_measurement_theta_max 27.48
_cell_measurement_theta_min 3.03
_cell_volume 1487.2(5)
_computing_cell_refinement 'SAINT (Bruker, 1997)'
_computing_data_collection 'SMART (Bruker, 1997)'
_computing_data_reduction 'SAINT (Bruker, 1997)'
_computing_molecular_graphics 'SHELXTL (Sheldrick, 2008)'
_computing_publication_material 'SHELXL97 (Sheldrick, 2008) and PLATON (Spek, 2009)'
_computing_structure_refinement 'SHELXL97 (Sheldrick, 2008)'
_computing_structure_solution 'SHELXS97 (Sheldrick, 2008)'
_diffrn_ambient_temperature 293(2)
_diffrn_measured_fraction_theta_full 0.995
_diffrn_measured_fraction_theta_max 0.995
_diffrn_measurement_device_type 'Bruker SMART CCD area-detector'
_diffrn_measurement_method '\f and \w'
_diffrn_radiation_monochromator graphite
_diffrn_radiation_source 'fine-focus sealed tube'
_diffrn_radiation_type MoK\a
_diffrn_radiation_wavelength 0.71073
_diffrn_reflns_av_R_equivalents 0.0649
_diffrn_reflns_av_sigmaI/netI 0.0828
_diffrn_reflns_limit_h_max 8
_diffrn_reflns_limit_h_min -8
_diffrn_reflns_limit_k_max 21
_diffrn_reflns_limit_k_min -21
_diffrn_reflns_limit_l_max 17
_diffrn_reflns_limit_l_min -17
_diffrn_reflns_number 12420
_diffrn_reflns_theta_full 27.48
_diffrn_reflns_theta_max 27.48
_diffrn_reflns_theta_min 3.03
_exptl_absorpt_coefficient_mu 2.777
_exptl_absorpt_correction_type none
_exptl_crystal_colour yellow
_exptl_crystal_density_diffrn 1.568
_exptl_crystal_density_method 'not measured'
_exptl_crystal_description block
_exptl_crystal_F_000 712
_exptl_crystal_size_max 0.18
_exptl_crystal_size_mid 0.12
_exptl_crystal_size_min 0.10
_refine_diff_density_max 0.312
_refine_diff_density_min -0.344
_refine_ls_abs_structure_details 'Flack (1983), 1459 Friedel pairs'
_refine_ls_abs_structure_Flack -0.033(13)
_refine_ls_extinction_coef 0.0088(18)
_refine_ls_extinction_expression Fc^*^=kFc[1+0.001xFc^2^\l^3^/sin(2\q)]^-1/4^
_refine_ls_extinction_method 'SHELXL97 (Sheldrick, 2008)'
_refine_ls_goodness_of_fit_ref 0.933
_refine_ls_hydrogen_treatment constr
_refine_ls_matrix_type full
_refine_ls_number_parameters 191
_refine_ls_number_reflns 3243
_refine_ls_number_restraints 2
_refine_ls_restrained_S_all 0.933
_refine_ls_R_factor_all 0.0728
_refine_ls_R_factor_gt 0.0401
_refine_ls_shift/su_max 0.000
_refine_ls_shift/su_mean 0.000
_refine_ls_structure_factor_coef Fsqd
_refine_ls_weighting_details 'w=1/[\s^2^(Fo^2^)+(0.0603P)^2^] where P=(Fo^2^+2Fc^2^)/3'
_refine_ls_weighting_scheme calc
_refine_ls_wR_factor_gt 0.0981
_refine_ls_wR_factor_ref 0.1239
_reflns_number_gt 2042
_reflns_number_total 3243
_reflns_threshold_expression I>2\s(I)
_cod_data_source_file si2324.cif
_cod_data_source_block I
_cod_database_code 2229217
_cod_database_fobs_code 2229217

loop_
_symmetry_equiv_pos_as_xyz
'x, y, z'
'-x, -y, z+1/2'
'-x+1/2, y+1/2, z+1/2'
'x+1/2, -y+1/2, z'

loop_
_atom_site_type_symbol
_atom_site_label
_atom_site_fract_x
_atom_site_fract_y
_atom_site_fract_z
_atom_site_U_iso_or_equiv
_atom_site_adp_type
_atom_site_calc_flag
_atom_site_refinement_flags
_atom_site_occupancy
_atom_site_disorder_assembly
_atom_site_disorder_group
Br Br1 -0.30705(7) 0.16937(3) 0.44191(6) 0.0845(2) Uani d . 1 . .
O O4 0.3239(4) 0.18964(18) -0.1213(2) 0.0495(7) Uani d U 1 . .
C C8 0.2952(5) 0.1895(3) -0.0213(4) 0.0474(9) Uani d U 1 . .
C C10 0.5373(7) 0.0731(3) -0.0208(4) 0.0683(13) Uani d . 1 . .
O O3 0.5363(4) 0.07733(19) -0.1204(2) 0.0628(8) Uani d . 1 . .
O O2 0.2192(4) 0.24707(17) 0.0163(3) 0.0565(7) Uani d . 1 . .
C C7 0.3358(7) 0.0974(3) 0.1252(4) 0.0625(11) Uani d . 1 . .
H H7A 0.4214 0.0577 0.1490 0.075 Uiso calc R 1 . .
C C4 0.1814(6) 0.1207(3) 0.1977(4) 0.0562(11) Uani d . 1 . .
C C9 0.3812(7) 0.1202(3) 0.0332(4) 0.0574(11) Uani d . 1 . .
C C12 0.3662(6) 0.1150(2) -0.1684(4) 0.0504(10) Uani d . 1 . .
C C6 -0.1475(7) 0.1696(3) 0.2454(5) 0.0654(13) Uani d . 1 . .
H H6A -0.2712 0.1920 0.2277 0.079 Uiso calc R 1 . .
C C5 -0.0046(7) 0.1545(2) 0.1731(4) 0.0626(11) Uani d . 1 . .
H H5A -0.0327 0.1670 0.1071 0.075 Uiso calc R 1 . .
C C1 -0.1088(7) 0.1517(2) 0.3444(3) 0.0569(10) Uani d . 1 . .
C C13 0.4385(7) 0.1343(3) -0.2731(4) 0.0669(13) Uani d . 1 . .
H H13A 0.5485 0.1725 -0.2697 0.080 Uiso calc R 1 . .
H H13B 0.4898 0.0862 -0.3043 0.080 Uiso calc R 1 . .
C C11 0.1829(5) 0.0624(2) -0.1692(3) 0.0540(10) Uani d . 1 . .
H H11A 0.1366 0.0539 -0.1015 0.065 Uiso calc R 1 . .
H H11B 0.2182 0.0110 -0.1973 0.065 Uiso calc R 1 . .
O O1 0.6638(6) 0.0322(3) 0.0197(3) 0.0997(14) Uani d . 1 . .
C C3 0.2160(7) 0.1015(3) 0.2968(4) 0.0635(12) Uani d . 1 . .
H H3A 0.3378 0.0775 0.3143 0.076 Uiso calc R 1 . .
C C2 0.0755(7) 0.1171(3) 0.3698(4) 0.0690(12) Uani d . 1 . .
H H2A 0.1036 0.1046 0.4358 0.083 Uiso calc R 1 . .
C C16 0.0131(6) 0.0998(3) -0.2304(4) 0.0694(13) Uani d . 1 . .
H H16A -0.1028 0.0643 -0.2316 0.083 Uiso calc R 1 . .
H H16B -0.0287 0.1495 -0.1997 0.083 Uiso calc R 1 . .
C C14 0.2691(10) 0.1683(3) -0.3360(5) 0.0853(18) Uani d . 1 . .
H H14A 0.3159 0.1742 -0.4041 0.102 Uiso calc R 1 . .
H H14B 0.2334 0.2207 -0.3112 0.102 Uiso calc R 1 . .
C C15 0.0829(9) 0.1154(4) -0.3347(4) 0.0873(17) Uani d . 1 . .
H H15A -0.0252 0.1409 -0.3719 0.105 Uiso calc R 1 . .
H H15B 0.1140 0.0651 -0.3670 0.105 Uiso calc R 1 . .

loop_
_atom_site_aniso_label
_atom_site_aniso_U_11
_atom_site_aniso_U_22
_atom_site_aniso_U_33
_atom_site_aniso_U_12
_atom_site_aniso_U_13
_atom_site_aniso_U_23
Br1 0.0827(3) 0.0985(4) 0.0723(4) 0.0064(2) -0.0037(3) -0.0060(3)
O4 0.0564(16) 0.0396(14) 0.0526(15) 0.0002(11) -0.0015(12) 0.0001(14)
C8 0.046(2) 0.043(2) 0.0540(17) 0.0020(15) -0.0062(16) -0.0023(18)
C10 0.062(2) 0.057(3) 0.086(4) 0.020(2) -0.009(2) -0.007(2)
O3 0.0540(16) 0.0653(19) 0.069(2) 0.0174(14) -0.0026(15) 0.0004(17)
O2 0.0606(15) 0.0474(16) 0.0615(17) 0.0070(12) -0.0094(14) -0.0046(14)
C7 0.069(3) 0.055(3) 0.064(3) 0.0137(19) -0.015(2) 0.001(2)
C4 0.064(3) 0.049(2) 0.056(3) 0.0003(18) -0.015(2) 0.0050(19)
C9 0.052(2) 0.049(2) 0.072(3) 0.006(2) -0.014(2) 0.001(2)
C12 0.0482(18) 0.040(2) 0.063(3) 0.0070(16) -0.0009(19) -0.005(2)
C6 0.058(2) 0.056(3) 0.083(4) -0.0011(18) -0.019(3) 0.010(2)
C5 0.063(2) 0.065(3) 0.060(3) -0.0008(19) -0.013(2) 0.016(2)
C1 0.070(2) 0.052(2) 0.049(2) -0.0062(18) -0.011(2) 0.0021(19)
C13 0.075(3) 0.059(3) 0.067(3) 0.010(2) 0.019(2) 0.007(2)
C11 0.057(2) 0.045(2) 0.060(3) -0.0001(15) -0.0026(18) -0.004(2)
O1 0.095(2) 0.111(3) 0.093(3) 0.059(2) -0.022(2) 0.002(2)
C3 0.070(3) 0.063(3) 0.057(3) 0.012(2) -0.017(2) 0.002(2)
C2 0.083(3) 0.061(3) 0.063(3) 0.002(2) -0.029(3) -0.002(2)
C16 0.058(2) 0.074(3) 0.076(4) 0.005(2) -0.009(2) -0.016(3)
C14 0.111(4) 0.091(4) 0.054(3) 0.040(3) 0.020(3) 0.016(3)
C15 0.091(4) 0.112(4) 0.059(3) 0.031(3) -0.014(3) -0.017(3)

loop_
_atom_type_symbol
_atom_type_description
_atom_type_scat_dispersion_real
_atom_type_scat_dispersion_imag
_atom_type_scat_source
C C 0.0033 0.0016 'International Tables Vol C Tables 4.2.6.8 and 6.1.1.4'
H H 0.0000 0.0000 'International Tables Vol C Tables 4.2.6.8 and 6.1.1.4'
Br Br -0.2901 2.4595 'International Tables Vol C Tables 4.2.6.8 and 6.1.1.4'
O O 0.0106 0.0060 'International Tables Vol C Tables 4.2.6.8 and 6.1.1.4'

loop_
_geom_angle_atom_site_label_1
_geom_angle_atom_site_label_2
_geom_angle_atom_site_label_3
_geom_angle_site_symmetry_1
_geom_angle_site_symmetry_3
_geom_angle
_geom_angle_publ_flag
C8 O4 C12 . . 117.6(4) ?
O2 C8 O4 . . 118.3(4) ?
O2 C8 C9 . . 125.6(5) ?
O4 C8 C9 . . 115.8(4) ?
O1 C10 O3 . . 118.8(5) ?
O1 C10 C9 . . 124.1(5) ?
O3 C10 C9 . . 117.1(4) ?
C10 O3 C12 . . 118.3(4) ?
C9 C7 C4 . . 134.4(4) ?
C9 C7 H7A . . 112.8 ?
C4 C7 H7A . . 112.8 ?
C3 C4 C5 . . 117.8(5) ?
C3 C4 C7 . . 117.5(4) ?
C5 C4 C7 . . 124.5(5) ?
C7 C9 C10 . . 117.2(4) ?
C7 C9 C8 . . 126.7(4) ?
C10 C9 C8 . . 116.1(5) ?
O4 C12 O3 . . 109.8(3) ?
O4 C12 C11 . . 111.2(3) ?
O3 C12 C11 . . 112.0(3) ?
O4 C12 C13 . . 106.5(3) ?
O3 C12 C13 . . 105.2(3) ?
C11 C12 C13 . . 111.8(4) ?
C5 C6 C1 . . 120.6(4) ?
C5 C6 H6A . . 119.7 ?
C1 C6 H6A . . 119.7 ?
C6 C5 C4 . . 120.8(5) ?
C6 C5 H5A . . 119.6 ?
C4 C5 H5A . . 119.6 ?
C6 C1 C2 . . 119.1(5) ?
C6 C1 Br1 . . 120.4(4) ?
C2 C1 Br1 . . 120.4(4) ?
C14 C13 C12 . . 111.4(4) ?
C14 C13 H13A . . 109.3 ?
C12 C13 H13A . . 109.3 ?
C14 C13 H13B . . 109.3 ?
C12 C13 H13B . . 109.3 ?
H13A C13 H13B . . 108.0 ?
C12 C11 C16 . . 110.8(4) ?
C12 C11 H11A . . 109.5 ?
C16 C11 H11A . . 109.5 ?
C12 C11 H11B . . 109.5 ?
C16 C11 H11B . . 109.5 ?
H11A C11 H11B . . 108.1 ?
C2 C3 C4 . . 121.9(4) ?
C2 C3 H3A . . 119.0 ?
C4 C3 H3A . . 119.0 ?
C3 C2 C1 . . 119.7(5) ?
C3 C2 H2A . . 120.2 ?
C1 C2 H2A . . 120.2 ?
C15 C16 C11 . . 110.4(4) ?
C15 C16 H16A . . 109.6 ?
C11 C16 H16A . . 109.6 ?
C15 C16 H16B . . 109.6 ?
C11 C16 H16B . . 109.6 ?
H16A C16 H16B . . 108.1 ?
C13 C14 C15 . . 111.8(4) ?
C13 C14 H14A . . 109.3 ?
C15 C14 H14A . . 109.3 ?
C13 C14 H14B . . 109.3 ?
C15 C14 H14B . . 109.3 ?
H14A C14 H14B . . 107.9 ?
C16 C15 C14 . . 111.3(4) ?
C16 C15 H15A . . 109.4 ?
C14 C15 H15A . . 109.4 ?
C16 C15 H15B . . 109.4 ?
C14 C15 H15B . . 109.4 ?
H15A C15 H15B . . 108.0 ?

loop_
_geom_bond_atom_site_label_1
_geom_bond_atom_site_label_2
_geom_bond_site_symmetry_2
_geom_bond_distance
_geom_bond_publ_flag
Br1 C1 . 1.875(5) ?
O4 C8 . 1.355(5) ?
O4 C12 . 1.431(5) ?
C8 O2 . 1.201(5) ?
C8 C9 . 1.487(6) ?
C10 O1 . 1.210(6) ?
C10 O3 . 1.338(6) ?
C10 C9 . 1.487(7) ?
O3 C12 . 1.441(5) ?
C7 C9 . 1.328(7) ?
C7 C4 . 1.462(7) ?
C7 H7A . 0.9300 ?
C4 C3 . 1.387(6) ?
C4 C5 . 1.392(6) ?
C12 C11 . 1.498(6) ?
C12 C13 . 1.520(6) ?
C6 C5 . 1.377(8) ?
C6 C1 . 1.385(7) ?
C6 H6A . 0.9300 ?
C5 H5A . 0.9300 ?
C1 C2 . 1.391(6) ?
C13 C14 . 1.513(8) ?
C13 H13A . 0.9700 ?
C13 H13B . 0.9700 ?
C11 C16 . 1.525(6) ?
C11 H11A . 0.9700 ?
C11 H11B . 0.9700 ?
C3 C2 . 1.374(7) ?
C3 H3A . 0.9300 ?
C2 H2A . 0.9300 ?
C16 C15 . 1.497(7) ?
C16 H16A . 0.9700 ?
C16 H16B . 0.9700 ?
C14 C15 . 1.517(9) ?
C14 H14A . 0.9700 ?
C14 H14B . 0.9700 ?
C15 H15A . 0.9700 ?
C15 H15B . 0.9700 ?

loop_
_geom_hbond_atom_site_label_D
_geom_hbond_atom_site_label_H
_geom_hbond_atom_site_label_A
_geom_hbond_site_symmetry_A
_geom_hbond_distance_DH
_geom_hbond_distance_HA
_geom_hbond_distance_DA
_geom_hbond_angle_DHA
_geom_hbond_publ_flag
C5 H5A O2 . 0.93 2.45 3.004(2) 117 no
C7 H7A O1 . 0.93 2.40 2.812(2) 106 no

loop_
_cod_related_entry_id
_cod_related_entry_database
_cod_related_entry_code
1 ChemSpider 2964547
